data_7232477
loop_
_publ_author_name
'Joseph, Abhinav'
'Rodrigues Alves, Joana S.'
'Bernardes, Carlos E. S.'
'Piedade, M. F\'atima M.'
'Minas da Piedade, Manuel E.'

_publ_section_title
;
 Tautomer selection through solvate formation: the case of
 5-hydroxynicotinic acid
;
_journal_issue 13
_journal_name_full CrystEngComm
_journal_page_first 2220
_journal_paper_doi 10.1039/C8CE02108B
_journal_volume 21
_journal_year 2019
_chemical_formula_sum 'C8 H11 N O4 S'
_chemical_formula_weight 217.24
_space_group_crystal_system monoclinic
_space_group_IT_number 14
_space_group_name_Hall '-P 2ybc'
_space_group_name_H-M_alt 'P 1 21/c 1'
_symmetry_space_group_name_Hall '-P 2ybc'
_symmetry_space_group_name_H-M 'P 1 21/c 1'
_atom_sites_solution_hydrogens difmap
_audit_creation_method SHELXL-2017/1
_audit_update_record
;
2019-02-15 deposited with the CCDC.    2019-02-20 downloaded from the CCDC.
;
_cell_angle_alpha 90
_cell_angle_beta 94.301(4)
_cell_angle_gamma 90
_cell_formula_units_Z 4
_cell_length_a 5.2351(3)
_cell_length_b 22.4779(13)
_cell_length_c 8.4174(5)
_cell_measurement_reflns_used 4554
_cell_measurement_temperature 167(2)
_cell_measurement_theta_max 30.47
_cell_measurement_theta_min 3.63
_cell_volume 987.72(10)
_computing_cell_refinement 'Bruker SAINT'
_computing_data_collection 'Bruker APEX2'
_computing_data_reduction 'Bruker SAINT'
_computing_molecular_graphics Mercury
_computing_structure_refinement 'SHELXL-2017/1 (Sheldrick, 2017)'
_computing_structure_solution 'SHELXS-97 (Sheldrick, 2008)'
_diffrn_ambient_temperature 167(2)
_diffrn_measured_fraction_theta_full 0.999
_diffrn_measured_fraction_theta_max 0.992
_diffrn_measurement_device_type 'Bruker APEX-II CCD'
_diffrn_measurement_method '\f and \w scans'
_diffrn_radiation_type MoK\a
_diffrn_radiation_wavelength 0.71073
_diffrn_reflns_av_R_equivalents 0.0500
_diffrn_reflns_av_unetI/netI 0.0469
_diffrn_reflns_Laue_measured_fraction_full 0.999
_diffrn_reflns_Laue_measured_fraction_max 0.992
_diffrn_reflns_limit_h_max 7
_diffrn_reflns_limit_h_min -7
_diffrn_reflns_limit_k_max 19
_diffrn_reflns_limit_k_min -32
_diffrn_reflns_limit_l_max 12
_diffrn_reflns_limit_l_min -12
_diffrn_reflns_number 14192
_diffrn_reflns_point_group_measured_fraction_full 0.999
_diffrn_reflns_point_group_measured_fraction_max 0.992
_diffrn_reflns_theta_full 25.242
_diffrn_reflns_theta_max 30.561
_diffrn_reflns_theta_min 2.590
_exptl_absorpt_coefficient_mu 0.316
_exptl_absorpt_correction_T_max 0.7461
_exptl_absorpt_correction_T_min 0.6679
_exptl_absorpt_correction_type multi-scan
_exptl_crystal_colour colourless
_exptl_crystal_density_diffrn 1.461
_exptl_crystal_description paralelipedic
_exptl_crystal_F_000 456
_exptl_crystal_size_max 0.250
_exptl_crystal_size_mid 0.200
_exptl_crystal_size_min 0.180
_refine_diff_density_max 0.508
_refine_diff_density_min -0.352
_refine_diff_density_rms 0.073
_refine_ls_extinction_method none
_refine_ls_goodness_of_fit_ref 1.047
_refine_ls_hydrogen_treatment refall
_refine_ls_matrix_type full
_refine_ls_number_parameters 171
_refine_ls_number_reflns 3008
_refine_ls_number_restraints 0
_refine_ls_restrained_S_all 1.047
_refine_ls_R_factor_all 0.0681
_refine_ls_R_factor_gt 0.0482
_refine_ls_shift/su_max 0.016
_refine_ls_shift/su_mean 0.001
_refine_ls_structure_factor_coef Fsqd
_refine_ls_weighting_details 'w=1/[\s^2^(Fo^2^)+(0.0574P)^2^+0.1897P] where P=(Fo^2^+2Fc^2^)/3'
_refine_ls_weighting_scheme calc
_refine_ls_wR_factor_gt 0.1060
_refine_ls_wR_factor_ref 0.1126
_reflns_Friedel_coverage 0.000
_reflns_number_gt 2342
_reflns_number_total 3008
_reflns_threshold_expression 'I > 2\s(I)'
_cod_data_source_file c8ce02108b2.cif
_cod_data_source_block shelx_CCDC1
_cod_depositor_comments 'Adding full bibliography for 7232476--7232479.cif.'
_cod_database_code 7232477
_shelx_shelxl_version_number 2017/1
_shelx_space_group_comment
;
The symmetry employed for this shelxl refinement is uniquely defined
by the following loop, which should always be used as a source of
symmetry information in preference to the above space-group names.
They are only intended as comments.
;
_shelx_estimated_absorpt_t_min 0.925
_shelx_estimated_absorpt_t_max 0.945

loop_
_space_group_symop_operation_xyz
'x, y, z'
'-x, y+1/2, -z+1/2'
'-x, -y, -z'
'x, -y-1/2, z-1/2'

loop_
_atom_site_label
_atom_site_type_symbol
_atom_site_fract_x
_atom_site_fract_y
_atom_site_fract_z
_atom_site_U_iso_or_equiv
_atom_site_adp_type
_atom_site_occupancy
_atom_site_site_symmetry_order
_atom_site_calc_flag
H1 H 0.095(4) 0.7901(9) 0.401(2) 0.021(5) Uiso 1 1 d
H5 H -0.249(3) 0.6466(8) 0.525(2) 0.015(4) Uiso 1 1 d
H3 H 0.334(3) 0.6344(8) 0.232(2) 0.012(4) Uiso 1 1 d
H3O H 0.698(5) 0.7419(12) 0.076(3) 0.060(8) Uiso 1 1 d
H1O H 0.077(5) 0.5553(10) 0.314(3) 0.034(6) Uiso 1 1 d
H7A H 0.740(4) 0.4637(10) 0.152(3) 0.035(6) Uiso 1 1 d
H8B H 0.338(4) 0.3731(11) 0.052(3) 0.045(7) Uiso 1 1 d
H8A H 0.382(4) 0.4301(10) -0.047(3) 0.036(6) Uiso 1 1 d
H7C H 0.719(5) 0.4692(12) 0.338(3) 0.055(8) Uiso 1 1 d
H7B H 0.708(5) 0.4061(12) 0.264(3) 0.048(7) Uiso 1 1 d
H8C H 0.098(5) 0.4149(12) 0.004(3) 0.053(8) Uiso 1 1 d
S1 S 0.32846(8) 0.45022(2) 0.21874(5) 0.01808(12) Uani 1 1 d
O3 O 0.5805(2) 0.71663(5) 0.13228(14) 0.0157(2) Uani 1 1 d
O2 O 0.4596(2) 0.80517(5) 0.22302(15) 0.0204(3) Uani 1 1 d
O1 O -0.0102(3) 0.57033(6) 0.37822(17) 0.0248(3) Uani 1 1 d
O4 O 0.2682(2) 0.51486(5) 0.17973(16) 0.0237(3) Uani 1 1 d
N1 N -0.0978(2) 0.72396(6) 0.47389(16) 0.0143(3) Uani 1 1 d
C5 C -0.1208(3) 0.66488(7) 0.46730(19) 0.0154(3) Uani 1 1 d
C2 C 0.2426(3) 0.71841(7) 0.30137(18) 0.0124(3) Uani 1 1 d
C6 C 0.4387(3) 0.75133(7) 0.21462(18) 0.0128(3) Uani 1 1 d
C3 C 0.2195(3) 0.65691(7) 0.29391(19) 0.0143(3) Uani 1 1 d
C4 C 0.0326(3) 0.62930(7) 0.3780(2) 0.0158(3) Uani 1 1 d
C8 C 0.2856(4) 0.41168(9) 0.0342(2) 0.0269(4) Uani 1 1 d
C1 C 0.0794(3) 0.75050(7) 0.39159(19) 0.0134(3) Uani 1 1 d
C7 C 0.6689(4) 0.44601(9) 0.2454(3) 0.0311(5) Uani 1 1 d

loop_
_atom_site_aniso_label
_atom_site_aniso_U_11
_atom_site_aniso_U_22
_atom_site_aniso_U_33
_atom_site_aniso_U_23
_atom_site_aniso_U_13
_atom_site_aniso_U_12
S1 0.0213(2) 0.0132(2) 0.0204(2) 0.00010(16) 0.00606(15) -0.00063(14)
O3 0.0169(5) 0.0140(6) 0.0173(6) -0.0009(4) 0.0082(4) -0.0005(4)
O2 0.0245(6) 0.0118(6) 0.0263(7) -0.0021(5) 0.0113(5) -0.0021(4)
O1 0.0329(7) 0.0111(6) 0.0329(7) -0.0026(5) 0.0182(6) -0.0034(5)
O4 0.0295(6) 0.0120(6) 0.0308(7) 0.0000(5) 0.0104(5) 0.0034(4)
N1 0.0154(6) 0.0147(7) 0.0132(6) -0.0008(5) 0.0045(5) 0.0004(5)
C5 0.0168(7) 0.0155(8) 0.0144(8) 0.0001(6) 0.0052(6) -0.0013(5)
C2 0.0123(6) 0.0146(8) 0.0106(7) 0.0003(6) 0.0028(5) -0.0005(5)
C6 0.0133(6) 0.0130(7) 0.0123(7) 0.0006(6) 0.0021(5) -0.0006(5)
C3 0.0164(7) 0.0131(8) 0.0141(8) -0.0021(6) 0.0049(6) 0.0009(5)
C4 0.0188(7) 0.0121(8) 0.0168(8) -0.0001(6) 0.0041(6) -0.0011(5)
C8 0.0356(10) 0.0194(10) 0.0260(10) -0.0053(8) 0.0042(8) 0.0031(7)
C1 0.0156(7) 0.0111(8) 0.0138(8) -0.0005(6) 0.0023(5) -0.0003(5)
C7 0.0240(9) 0.0192(10) 0.0492(14) 0.0060(10) -0.0022(8) -0.0012(7)

loop_
_atom_type_symbol
_atom_type_description
_atom_type_scat_dispersion_real
_atom_type_scat_dispersion_imag
_atom_type_scat_source
C C 0.0033 0.0016 'International Tables Vol C Tables 4.2.6.8 and 6.1.1.4'
H H 0.0000 0.0000 'International Tables Vol C Tables 4.2.6.8 and 6.1.1.4'
N N 0.0061 0.0033 'International Tables Vol C Tables 4.2.6.8 and 6.1.1.4'
O O 0.0106 0.0060 'International Tables Vol C Tables 4.2.6.8 and 6.1.1.4'
S S 0.1246 0.1234 'International Tables Vol C Tables 4.2.6.8 and 6.1.1.4'

loop_
_geom_angle_atom_site_label_1
_geom_angle_atom_site_label_2
_geom_angle_atom_site_label_3
_geom_angle
O4 S1 C8 105.48(9)
O4 S1 C7 105.53(9)
C8 S1 C7 98.26(11)
C6 O3 H3O 108.0(15)
C4 O1 H1O 108.1(16)
C5 N1 C1 119.06(13)
N1 C5 C4 122.69(14)
N1 C5 H5 118.3(11)
C4 C5 H5 119.0(11)
C1 C2 C3 119.17(14)
C1 C2 C6 118.84(14)
C3 C2 C6 121.99(13)
O2 C6 O3 124.80(13)
O2 C6 C2 121.64(13)
O3 C6 C2 113.55(13)
C2 C3 C4 118.80(14)
C2 C3 H3 119.4(11)
C4 C3 H3 121.7(11)
O1 C4 C5 117.54(14)
O1 C4 C3 124.23(14)
C5 C4 C3 118.23(14)
S1 C8 H8B 107.7(16)
S1 C8 H8A 111.6(14)
H8B C8 H8A 111(2)
S1 C8 H8C 104.1(15)
H8B C8 H8C 113(2)
H8A C8 H8C 110(2)
N1 C1 C2 122.04(14)
N1 C1 H1 117.3(13)
C2 C1 H1 120.6(13)
S1 C7 H7A 108.4(14)
S1 C7 H7C 106.5(16)
H7A C7 H7C 109(2)
S1 C7 H7B 106.2(16)
H7A C7 H7B 116(2)
H7C C7 H7B 110(2)

loop_
_geom_bond_atom_site_label_1
_geom_bond_atom_site_label_2
_geom_bond_distance
S1 O4 1.5176(12)
S1 C8 1.778(2)
S1 C7 1.782(2)
O3 C6 1.3103(18)
O3 H3O 0.98(3)
O2 C6 1.2167(19)
O1 C4 1.3443(19)
O1 H1O 0.81(2)
N1 C5 1.334(2)
N1 C1 1.3392(19)
C5 C4 1.393(2)
C5 H5 0.950(19)
C2 C1 1.387(2)
C2 C3 1.389(2)
C2 C6 1.499(2)
C3 C4 1.395(2)
C3 H3 0.963(18)
C8 H8B 0.92(2)
C8 H8A 0.97(2)
C8 H8C 1.00(3)
C1 H1 0.90(2)
C7 H7A 0.98(2)
C7 H7C 0.95(3)
C7 H7B 0.93(3)

loop_
_geom_hbond_atom_site_label_D
_geom_hbond_atom_site_label_H
_geom_hbond_atom_site_label_A
_geom_hbond_distance_DH
_geom_hbond_distance_HA
_geom_hbond_distance_DA
_geom_hbond_angle_DHA
_geom_hbond_site_symmetry_A
_geom_hbond_publ_flag
C5 H5 O2 0.950(19) 2.582(19) 3.2589(19) 128.4(14) 4_476 yes
O1 H1O S1 0.81(2) 2.85(2) 3.5485(14) 147(2) . yes
O1 H1O O4 0.81(2) 1.81(3) 2.6146(18) 175(2) . yes
C8 H8B O3 0.92(2) 2.60(3) 3.305(2) 134(2) 3_665 yes
C8 H8B O2 0.92(2) 2.60(3) 3.358(2) 141(2) 2_645 yes
C8 H8A O4 0.97(2) 2.54(2) 3.472(3) 161.2(19) 3_665 yes
C7 H7B O2 0.93(3) 2.44(3) 3.251(2) 146(2) 2_645 yes

loop_
_geom_torsion_atom_site_label_1
_geom_torsion_atom_site_label_2
_geom_torsion_atom_site_label_3
_geom_torsion_atom_site_label_4
_geom_torsion
C1 N1 C5 C4 0.0(2)
C1 C2 C6 O2 0.8(2)
C3 C2 C6 O2 -179.23(15)
C1 C2 C6 O3 -179.43(13)
C3 C2 C6 O3 0.5(2)
C1 C2 C3 C4 -0.1(2)
C6 C2 C3 C4 179.91(14)
N1 C5 C4 O1 -178.99(15)
N1 C5 C4 C3 0.8(2)
C2 C3 C4 O1 179.06(15)
C2 C3 C4 C5 -0.7(2)
C5 N1 C1 C2 -0.9(2)
C3 C2 C1 N1 1.0(2)
C6 C2 C1 N1 -179.07(14)
